data_2106461
loop_
_publ_author_name
'Wang, Y.'
'Calvert, L.D.'
'Taylor, J.B.'
'Gabe, E.J.'

_publ_section_title
;
 Europium arsenic oxide Eu4 As2 O . A filled La2 Sb structure and its
 relation to the K2 Ni F4 and Ge Te U types
;
_journal_name_full 'Acta Crystallographica B (24,1968-38,1982)'
_journal_page_first 3122
_journal_page_last 3125
_journal_volume 33
_journal_year 1977
_chemical_formula_sum 'As2 Eu4 O'
_chemical_name_systematic 'Eu4 As2 O'
_space_group_IT_number 139
_symmetry_space_group_name_Hall '-I 4 2'
_symmetry_space_group_name_H-M 'I 4/m m m'
_cell_angle_alpha 90
_cell_angle_beta 90
_cell_angle_gamma 90
_cell_formula_units_Z 2
_cell_length_a 4.7924
_cell_length_b 4.7924
_cell_length_c 16.1933
_cell_volume 371.913
_citation_journal_id_ASTM ACBCAR
_cod_data_source_file Wang_ACBCAR_1977_699.cif
_cod_data_source_block As2Eu4O1
_cod_original_cell_volume 371.9131
_cod_original_formula_sum 'As2 Eu4 O1'
_cod_database_code 2106461

loop_
_symmetry_equiv_pos_as_xyz
x,y,z
-y,x,z
-x,-y,z
y,-x,z
x,-y,-z
y,x,-z
-x,y,-z
-y,-x,-z
-x,-y,-z
y,-x,-z
x,y,-z
-y,x,-z
-x,y,z
-y,-x,z
x,-y,z
y,x,z
x+1/2,y+1/2,z+1/2
-y+1/2,x+1/2,z+1/2
-x+1/2,-y+1/2,z+1/2
y+1/2,-x+1/2,z+1/2
x+1/2,-y+1/2,-z+1/2
y+1/2,x+1/2,-z+1/2
-x+1/2,y+1/2,-z+1/2
-y+1/2,-x+1/2,-z+1/2
-x+1/2,-y+1/2,-z+1/2
y+1/2,-x+1/2,-z+1/2
x+1/2,y+1/2,-z+1/2
-y+1/2,x+1/2,-z+1/2
-x+1/2,y+1/2,z+1/2
-y+1/2,-x+1/2,z+1/2
x+1/2,-y+1/2,z+1/2
y+1/2,x+1/2,z+1/2

loop_
_atom_site_label
_atom_site_type_symbol
_atom_site_fract_x
_atom_site_fract_y
_atom_site_fract_z
_atom_site_occupancy
_atom_site_U_iso_or_equiv
O1 O-2 0 0 0.5 1 0.0
As1 As-3 0 0 0.1356 1 0.0
Eu2 Eu+2 0 0 0.3261 1 0.0
Eu1 Eu+2 0 0.5 0 1 0.0
